data_4342104
loop_
_publ_author_name
'Parker, T. Gannon'
'Chown, Amanda L.'
'Beehler, Austin'
'Pubbi, Divya'
'Cross, Justin N.'
'Albrecht-Schmitt, Thomas E'

_publ_section_title
;
 Ionothermal Synthesis of Tetranuclear Borate Clusters Containing f- and
 p-Block Metals.
;
_journal_issue 2
_journal_name_full 'Inorganic chemistry'
_journal_page_first 570
_journal_page_last 575
_journal_paper_doi 10.1021/ic502461d
_journal_volume 54
_journal_year 2015
_chemical_formula_moiety 'B22 La4 O36, (H2 O)13, (O H)6'
_chemical_formula_sum 'B22 H32 La4 O55'
_chemical_formula_weight 1705.72
_chemical_name_systematic
; 
 ? 
;
_space_group_IT_number 197
_symmetry_cell_setting cubic
_symmetry_space_group_name_Hall 'I 2 2 3'
_symmetry_space_group_name_H-M 'I 2 3'
_atom_sites_solution_hydrogens notdet
_atom_sites_solution_primary direct
_atom_sites_solution_secondary difmap
_audit_creation_method SHELXL-97
_cell_angle_alpha 90.00
_cell_angle_beta 90.00
_cell_angle_gamma 90.00
_cell_formula_units_Z 2
_cell_length_a 18.1107(10)
_cell_length_b 18.1107(10)
_cell_length_c 18.1107(10)
_cell_measurement_reflns_used 3036
_cell_measurement_temperature 100(2)
_cell_measurement_theta_max 30.42
_cell_measurement_theta_min 2.75
_cell_volume 5940.3(6)
_computing_cell_refinement 'SAINT (Bruker, 1999)'
_computing_data_collection 'SMART (Bruker, 2000)'
_computing_data_reduction 'SAINT (Bruker, 1999)'
_computing_molecular_graphics 'SHELXP-97 (Sheldrick, 1997), CrystalMaker (Kohn, 1995)'
_computing_publication_material 'publCIF (Westrip, 2010)'
_computing_structure_refinement 'SHELXL-97 (Sheldrick, 1997)'
_computing_structure_solution 'SHELXS-97 (Sheldrick, 1997)'
_diffrn_ambient_temperature 100(2)
_diffrn_measured_fraction_theta_full 0.999
_diffrn_measured_fraction_theta_max 0.999
_diffrn_measurement_device_type 'Bruker D8 Quest'
_diffrn_measurement_method '0.5\% wide \w exposures'
_diffrn_radiation_monochromator graphite
_diffrn_radiation_source 'I\ms microfocused'
_diffrn_radiation_type MoK\a
_diffrn_radiation_wavelength 0.71073
_diffrn_reflns_av_R_equivalents 0.0874
_diffrn_reflns_av_sigmaI/netI 0.0219
_diffrn_reflns_limit_h_max 25
_diffrn_reflns_limit_h_min -25
_diffrn_reflns_limit_k_max 25
_diffrn_reflns_limit_k_min -25
_diffrn_reflns_limit_l_max 25
_diffrn_reflns_limit_l_min -25
_diffrn_reflns_number 54292
_diffrn_reflns_theta_full 30.42
_diffrn_reflns_theta_max 30.42
_diffrn_reflns_theta_min 2.75
_exptl_absorpt_coefficient_mu 1.466
_exptl_absorpt_correction_T_max 0.644
_exptl_absorpt_correction_T_min 0.554
_exptl_absorpt_correction_type multi-scan
_exptl_absorpt_process_details sheltxprep
_exptl_crystal_colour Colorless
_exptl_crystal_density_diffrn 0.954
_exptl_crystal_density_method 'not measured'
_exptl_crystal_description Prismatic
_exptl_crystal_F_000 1620
_exptl_crystal_size_max 0.41
_exptl_crystal_size_mid 0.35
_exptl_crystal_size_min 0.30
_platon_squeeze_details ' Ce4BO'
_refine_diff_density_max 1.503
_refine_diff_density_min -0.858
_refine_diff_density_rms 0.141
_refine_ls_abs_structure_details 'Flack H D (1983), Acta Cryst. A39, 876-881'
_refine_ls_abs_structure_Flack 0.04(6)
_refine_ls_extinction_method none
_refine_ls_goodness_of_fit_ref 1.187
_refine_ls_hydrogen_treatment noref
_refine_ls_matrix_type full
_refine_ls_number_parameters 64
_refine_ls_number_reflns 3036
_refine_ls_number_restraints 0
_refine_ls_restrained_S_all 1.187
_refine_ls_R_factor_all 0.0618
_refine_ls_R_factor_gt 0.0615
_refine_ls_shift/su_max 0.005
_refine_ls_shift/su_mean 0.000
_refine_ls_structure_factor_coef Fsqd
_refine_ls_weighting_details 'calc w=1/[\s^2^(Fo^2^)+(0.1186P)^2^+6.9928P] where P=(Fo^2^+2Fc^2^)/3'
_refine_ls_weighting_scheme calc
_refine_ls_wR_factor_gt 0.1770
_refine_ls_wR_factor_ref 0.1773
_reflns_number_gt 2989
_reflns_number_total 3036
_reflns_threshold_expression >2sigma(I)
_cod_data_source_file ic502461d_si_002.cif
_cod_data_source_block g9
_cod_depositor_comments
;
The following automatic conversions were performed:

'_symmetry_cell_setting' value 'Cubic' changed to 'cubic' according
to
/home/saulius/struct/COD-crude-data--automatic-downloads/rss-feeds/ACS/lib/dictionaries/cif_core.dic
dictionary named 'cif_core.dic' version 2.4.2 from 2011-04-26.

Automatic conversion script
Id: cif_fix_values 2935 2014-11-11 08:27:57Z andrius 

 Adding full bibliography for 4342104--4342112.cif.
;
_cod_database_code 4342104

loop_
_symmetry_equiv_pos_as_xyz
'x, y, z'
'-x, -y, z'
'-x, y, -z'
'x, -y, -z'
'z, x, y'
'z, -x, -y'
'-z, -x, y'
'-z, x, -y'
'y, z, x'
'-y, z, -x'
'y, -z, -x'
'-y, -z, x'
'x+1/2, y+1/2, z+1/2'
'-x+1/2, -y+1/2, z+1/2'
'-x+1/2, y+1/2, -z+1/2'
'x+1/2, -y+1/2, -z+1/2'
'z+1/2, x+1/2, y+1/2'
'z+1/2, -x+1/2, -y+1/2'
'-z+1/2, -x+1/2, y+1/2'
'-z+1/2, x+1/2, -y+1/2'
'y+1/2, z+1/2, x+1/2'
'-y+1/2, z+1/2, -x+1/2'
'y+1/2, -z+1/2, -x+1/2'
'-y+1/2, -z+1/2, x+1/2'

loop_
_atom_site_label
_atom_site_type_symbol
_atom_site_fract_x
_atom_site_fract_y
_atom_site_fract_z
_atom_site_U_iso_or_equiv
_atom_site_adp_type
_atom_site_occupancy
_atom_site_symmetry_multiplicity
_atom_site_calc_flag
_atom_site_refinement_flags
_atom_site_disorder_assembly
_atom_site_disorder_group
B2 B -0.5000 -0.5000 -0.6670(4) 0.0414(14) Uani 1 2 d S . .
O6 O -0.5000 -0.5000 -0.5000 0.051(3) Uani 1 12 d S . .
B3 B -0.4460(3) -0.5540(3) -0.5540(3) 0.0396(17) Uani 1 3 d S . .
O5 O -0.4345(3) -0.5131(3) -0.6205(3) 0.0357(8) Uani 0.517(7) 1 d P A 1
O4 O -0.4870(7) -0.4330(7) -0.7133(8) 0.076(2) Uiso 0.499(11) 1 d P A 1
O2 O -0.4654(11) -0.3736(10) -0.8294(6) 0.112(4) Uani 0.503(11) 1 d P A 1
B1 B -0.4929(9) -0.4341(9) -0.7900(9) 0.060(2) Uiso 0.500(18) 1 d P A 1
O5' O -0.4862(4) -0.5660(4) -0.6214(4) 0.0357(8) Uani 0.483(7) 1 d P . 2
O4' O -0.4334(7) -0.4781(7) -0.7142(8) 0.076(2) Uiso 0.501(11) 1 d P A 2
O2' O -0.3759(12) -0.4664(10) -0.8292(6) 0.112(4) Uani 0.497(11) 1 d P A 2
B1' B -0.4325(9) -0.4930(9) -0.7907(9) 0.060(2) Uiso 0.500(18) 1 d P A 2
O3 O -0.5000 -0.5000 -0.8262(4) 0.108(4) Uani 1 2 d S . .
La1 La -0.382660(12) -0.382660(12) -0.617340(12) 0.04277(18) Uani 1 3 d S . .
O1 O -0.4248(3) -0.2758(3) -0.7239(3) 0.0638(11) Uiso 1 1 d . . .

loop_
_atom_site_aniso_label
_atom_site_aniso_U_11
_atom_site_aniso_U_22
_atom_site_aniso_U_33
_atom_site_aniso_U_23
_atom_site_aniso_U_13
_atom_site_aniso_U_12
B2 0.055(4) 0.043(3) 0.026(3) 0.000 0.000 0.000(3)
O6 0.051(3) 0.051(3) 0.051(3) 0.000 0.000 0.000
B3 0.0396(17) 0.0396(17) 0.0396(17) 0.011(2) -0.011(2) -0.011(2)
O5 0.0400(19) 0.0385(19) 0.0287(17) -0.0008(16) 0.0035(16) -0.0024(17)
O2 0.169(11) 0.130(9) 0.037(3) -0.002(4) 0.008(5) -0.033(9)
O5' 0.0400(19) 0.0385(19) 0.0287(17) -0.0008(16) 0.0035(16) -0.0024(17)
O2' 0.169(11) 0.130(9) 0.037(3) -0.002(4) 0.008(5) -0.033(9)
O3 0.175(11) 0.114(7) 0.036(3) 0.000 0.000 -0.072(8)
La1 0.04277(18) 0.04277(18) 0.04277(18) 0.00892(9) 0.00892(9) -0.00892(9)

loop_
_atom_type_symbol
_atom_type_description
_atom_type_scat_dispersion_real
_atom_type_scat_dispersion_imag
_atom_type_scat_source
H H 0.0000 0.0000 'International Tables Vol C Tables 4.2.6.8 and 6.1.1.4'
B B 0.0013 0.0007 'International Tables Vol C Tables 4.2.6.8 and 6.1.1.4'
O O 0.0106 0.0060 'International Tables Vol C Tables 4.2.6.8 and 6.1.1.4'
La La -0.2871 2.4523 'International Tables Vol C Tables 4.2.6.8 and 6.1.1.4'

loop_
_geom_angle_atom_site_label_1
_geom_angle_atom_site_label_2
_geom_angle_atom_site_label_3
_geom_angle
_geom_angle_site_symmetry_1
_geom_angle_site_symmetry_3
O4' B2 O4' 112.1(11) 2_445 .
O4' B2 O5 155.7(5) 2_445 .
O4' B2 O5 74.1(6) . .
O4' B2 O5 74.1(6) 2_445 2_445
O4' B2 O5 155.7(5) . 2_445
O5 B2 O5 110.3(6) . 2_445
O4' B2 O5' 112.9(6) 2_445 2_445
O4' B2 O5' 103.7(6) . 2_445
O5 B2 O5' 86.9(4) . 2_445
O5 B2 O5' 54.1(4) 2_445 2_445
O4' B2 O5' 103.7(6) 2_445 .
O4' B2 O5' 112.9(6) . .
O5 B2 O5' 54.1(4) . .
O5 B2 O5' 86.9(4) 2_445 .
O5' B2 O5' 111.7(6) 2_445 .
O4' B2 O4 49.6(7) 2_445 2_445
O4' B2 O4 91.3(8) . 2_445
O5 B2 O4 108.5(6) . 2_445
O5 B2 O4 108.9(6) 2_445 2_445
O5' B2 O4 161.2(6) 2_445 2_445
O5' B2 O4 71.5(6) . 2_445
O4' B2 O4 91.3(8) 2_445 .
O4' B2 O4 49.6(7) . .
O5 B2 O4 108.9(6) . .
O5 B2 O4 108.5(6) 2_445 .
O5' B2 O4 71.5(6) 2_445 .
O5' B2 O4 161.2(6) . .
O4 B2 O4 111.8(11) 2_445 .
O4' B2 La1 150.4(5) 2_445 .
O4' B2 La1 56.7(5) . .
O5 B2 La1 53.1(2) . .
O5 B2 La1 105.8(3) 2_445 .
O5' B2 La1 53.5(3) 2_445 .
O5' B2 La1 105.9(3) . .
O4 B2 La1 144.9(5) 2_445 .
O4 B2 La1 60.2(5) . .
O4' B2 La1 56.7(5) 2_445 2_445
O4' B2 La1 150.4(5) . 2_445
O5 B2 La1 105.8(3) . 2_445
O5 B2 La1 53.1(2) 2_445 2_445
O5' B2 La1 105.9(3) 2_445 2_445
O5' B2 La1 53.5(3) . 2_445
O4 B2 La1 60.2(5) 2_445 2_445
O4 B2 La1 144.9(5) . 2_445
La1 B2 La1 146.7(2) . 2_445
B3 O6 B3 109.471(1) 4_544 .
B3 O6 B3 109.5 4_544 2_445
B3 O6 B3 109.471(1) . 2_445
B3 O6 B3 109.471(1) 4_544 3_454
B3 O6 B3 109.471(2) . 3_454
B3 O6 B3 109.471(3) 2_445 3_454
O5 B3 O5 112.9(4) 10_454 7_445
O5 B3 O5 112.9(4) 10_454 .
O5 B3 O5 112.9(4) 7_445 .
O5 B3 O5' 59.1(4) 10_454 .
O5 B3 O5' 147.6(9) 7_445 .
O5 B3 O5' 55.7(4) . .
O5 B3 O5' 147.6(9) 10_454 7_445
O5 B3 O5' 55.7(4) 7_445 7_445
O5 B3 O5' 59.1(4) . 7_445
O5' B3 O5' 112.2(4) . 7_445
O5 B3 O5' 55.7(4) 10_454 10_454
O5 B3 O5' 59.1(4) 7_445 10_454
O5 B3 O5' 147.6(9) . 10_454
O5' B3 O5' 112.2(4) . 10_454
O5' B3 O5' 112.2(4) 7_445 10_454
O5 B3 O6 105.8(5) 10_454 .
O5 B3 O6 105.8(5) 7_445 .
O5 B3 O6 105.8(5) . .
O5' B3 O6 106.5(5) . .
O5' B3 O6 106.5(5) 7_445 .
O5' B3 O6 106.5(5) 10_454 .
B3 O5 B2 116.6(5) . .
B3 O5 La1 121.1(4) . .
B2 O5 La1 99.3(3) . .
B1 O4 B2 122.3(12) . .
B1 O4 La1 134.0(10) . .
B2 O4 La1 91.4(6) . .
O3 B1 O2 118.1(13) . .
O3 B1 O4 119.9(14) . .
O2 B1 O4 118.0(14) . .
B3 O5' B2 116.1(5) . .
B3 O5' La1 120.2(4) . 2_445
B2 O5' La1 98.9(3) . 2_445
B2 O4' B1' 120.5(12) . .
B2 O4' La1 94.2(6) . .
B1' O4' La1 140.9(11) . .
O2' B1' O3 117.9(14) . .
O2' B1' O4' 117.1(15) . .
O3 B1' O4' 117.5(14) . .
B1 O3 B1 122.7(15) . 2_445
B1 O3 B1' 67.4(10) . .
B1 O3 B1' 86.5(11) 2_445 .
B1 O3 B1' 86.5(11) . 2_445
B1 O3 B1' 67.4(10) 2_445 2_445
B1' O3 B1' 124.7(15) . 2_445
O4' La1 O4' 116.23(19) . 8_454
O4' La1 O4' 116.23(19) . 11_544
O4' La1 O4' 116.23(19) 8_454 11_544
O4' La1 O5 40.9(3) . .
O4' La1 O5 86.3(3) 8_454 .
O4' La1 O5 112.6(3) 11_544 .
O4' La1 O5 112.6(3) . 8_454
O4' La1 O5 40.9(3) 8_454 8_454
O4' La1 O5 86.3(3) 11_544 8_454
O5 La1 O5 71.7(2) . 8_454
O4' La1 O5 86.3(3) . 11_544
O4' La1 O5 112.6(3) 8_454 11_544
O4' La1 O5 40.9(3) 11_544 11_544
O5 La1 O5 71.7(2) . 11_544
O5 La1 O5 71.7(2) 8_454 11_544
O4' La1 O5' 54.2(3) . 2_445
O4' La1 O5' 120.8(3) 8_454 2_445
O4' La1 O5' 69.0(3) 11_544 2_445
O5 La1 O5' 46.9(2) . 2_445
O5 La1 O5' 85.01(19) 8_454 2_445
O5 La1 O5' 32.2(2) 11_544 2_445
O4' La1 O5' 120.8(3) . 12_445
O4' La1 O5' 69.0(3) 8_454 12_445
O4' La1 O5' 54.2(3) 11_544 12_445
O5 La1 O5' 85.01(19) . 12_445
O5 La1 O5' 32.2(2) 8_454 12_445
O5 La1 O5' 46.9(2) 11_544 12_445
O5' La1 O5' 72.4(2) 2_445 12_445
O4' La1 O5' 69.0(3) . 7_445
O4' La1 O5' 54.2(3) 8_454 7_445
O4' La1 O5' 120.8(3) 11_544 7_445
O5 La1 O5' 32.2(2) . 7_445
O5 La1 O5' 46.9(2) 8_454 7_445
O5 La1 O5' 85.01(19) 11_544 7_445
O5' La1 O5' 72.4(2) 2_445 7_445
O5' La1 O5' 72.4(2) 12_445 7_445
O4' La1 O4 27.3(4) . .
O4' La1 O4 139.9(4) 8_454 .
O4' La1 O4 89.4(4) 11_544 .
O5 La1 O4 54.4(3) . .
O5 La1 O4 119.0(3) 8_454 .
O5 La1 O4 66.3(3) 11_544 .
O5' La1 O4 38.2(3) 2_445 .
O5' La1 O4 110.5(3) 12_445 .
O5' La1 O4 86.6(3) 7_445 .
O4' La1 O4 139.9(5) . 11_544
O4' La1 O4 89.4(4) 8_454 11_544
O4' La1 O4 27.3(4) 11_544 11_544
O5 La1 O4 119.0(3) . 11_544
O5 La1 O4 66.3(3) 8_454 11_544
O5 La1 O4 54.4(3) 11_544 11_544
O5' La1 O4 86.6(3) 2_445 11_544
O5' La1 O4 38.2(3) 12_445 11_544
O5' La1 O4 110.5(3) 7_445 11_544
O4 La1 O4 115.1(2) . 11_544
O4' La1 O4 89.4(4) . 8_454
O4' La1 O4 27.3(4) 8_454 8_454
O4' La1 O4 139.9(4) 11_544 8_454
O5 La1 O4 66.3(3) . 8_454
O5 La1 O4 54.4(3) 8_454 8_454
O5 La1 O4 119.0(3) 11_544 8_454
O5' La1 O4 110.5(3) 2_445 8_454
O5' La1 O4 86.6(3) 12_445 8_454
O5' La1 O4 38.2(3) 7_445 8_454
O4 La1 O4 115.1(2) . 8_454
O4 La1 O4 115.1(2) 11_544 8_454

loop_
_geom_bond_atom_site_label_1
_geom_bond_atom_site_label_2
_geom_bond_distance
_geom_bond_site_symmetry_2
B2 O4' 1.529(14) 2_445
B2 O4' 1.529(14) .
B2 O5 1.474(7) .
B2 O5 1.474(7) 2_445
B2 O5' 1.474(8) 2_445
B2 O5' 1.474(8) .
B2 O4 1.494(14) 2_445
B2 O4 1.494(14) .
B2 La1 3.137(2) .
B2 La1 3.137(2) 2_445
O6 B3 1.693(11) 4_544
O6 B3 1.693(11) .
O6 B3 1.693(11) 2_445
O6 B3 1.693(11) 3_454
B3 O5 1.430(7) 10_454
B3 O5 1.430(7) 7_445
B3 O5 1.430(7) .
B3 O5' 1.438(7) .
B3 O5' 1.438(7) 7_445
B3 O5' 1.438(7) 10_454
O5 La1 2.542(6) .
O4 B1 1.39(2) .
O4 La1 2.724(13) .
O2 B1 1.40(2) .
B1 O3 1.368(17) .
O5' La1 2.551(6) 2_445
O4' B1' 1.41(2) .
O4' La1 2.629(13) .
O2' B1' 1.33(2) .
B1' O3 1.387(17) .
O3 B1 1.368(17) 2_445
O3 B1' 1.387(17) 2_445
La1 O4' 2.629(13) 8_454
La1 O4' 2.629(13) 11_544
La1 O5 2.542(6) 8_454
La1 O5 2.542(6) 11_544
La1 O5' 2.551(6) 2_445
La1 O5' 2.551(6) 12_445
La1 O5' 2.551(6) 7_445
La1 O4 2.724(13) 11_544
La1 O4 2.724(13) 8_454

loop_
_platon_squeeze_void_nr
_platon_squeeze_void_average_x
_platon_squeeze_void_average_y
_platon_squeeze_void_average_z
_platon_squeeze_void_volume
_platon_squeeze_void_count_electrons
1 -0.010 -0.004 0.494 3563.7 360.3
